data_4000720
loop_
_publ_author_name
'Zaikina, Julia V.'
'Schellenberg, Inga'
'Benbow, Evan M.'
'P\"ottgen, Rainer'
'Latturner, Susan E.'

_publ_section_title
;
 Influence of the La/M Network on Magnetic Properties of Mn4Tetrahedra in
 Intermetallic Compounds La21&#x2212;\dMn8M7C12(M = Ge, Sn, Sb, Te, Bi)
;
_journal_issue 7
_journal_name_full 'Chemistry of Materials'
_journal_page_first 1768
_journal_paper_doi 10.1021/cm1028595
_journal_volume 23
_journal_year 2011
_chemical_formula_moiety 'La21 Mn8 Al0.83 Ge6.17 C12'
_chemical_formula_sum 'C12 Al0.83 Ge6.17 La21 Mn8'
_chemical_formula_weight 3971.25
_chemical_name_common 'lanthanum-germanium-aluminium-manganese carbide'
_space_group_IT_number 225
_symmetry_cell_setting cubic
_symmetry_space_group_name_Hall '-F 4 2 3'
_symmetry_space_group_name_H-M 'F m -3 m'
_atom_sites_solution_hydrogens none
_atom_sites_solution_primary direct
_atom_sites_solution_secondary difmap
_audit_creation_date 2010-02-22
_audit_creation_method SHELXL-97
_cell_angle_alpha 90.00
_cell_angle_beta 90.00
_cell_angle_gamma 90.00
_cell_formula_units_Z 4
_cell_length_a 16.2259(3)
_cell_length_b 16.2259(3)
_cell_length_c 16.2259(3)
_cell_measurement_reflns_used 2291
_cell_measurement_temperature 295(2)
_cell_measurement_theta_max 62.619
_cell_measurement_theta_min 4.348
_cell_volume 4271.95(14)
_computing_cell_refinement 'Saint (Bruker, 2008)'
_computing_data_collection 'APEX2 (Bruker, 2008)'
_computing_data_reduction 'Saint (Bruker, 2008)'
_computing_publication_material 'SHELXL-97 (Sheldrick, 1997)'
_computing_structure_refinement 'SHELXL-97 (Sheldrick, 1997)'
_computing_structure_solution 'SHELXS-97 (Sheldrick, 1990)'
_diffrn_ambient_temperature 295(2)
_diffrn_measured_fraction_theta_full 1.000
_diffrn_measured_fraction_theta_max 1.000
_diffrn_measurement_device_type 'Bruker APEX-II CCD area-detector'
_diffrn_measurement_method '\f and  \w scans'
_diffrn_radiation_monochromator graphite
_diffrn_radiation_source 'fine-focus sealed tube'
_diffrn_radiation_type MoK\a
_diffrn_radiation_wavelength 0.71073
_diffrn_reflns_av_R_equivalents 0.0469
_diffrn_reflns_av_sigmaI/netI 0.0133
_diffrn_reflns_limit_h_max 21
_diffrn_reflns_limit_h_min -23
_diffrn_reflns_limit_k_max 23
_diffrn_reflns_limit_k_min -23
_diffrn_reflns_limit_l_max 22
_diffrn_reflns_limit_l_min -22
_diffrn_reflns_number 9045
_diffrn_reflns_theta_full 31.46
_diffrn_reflns_theta_max 31.46
_diffrn_reflns_theta_min 2.17
_exptl_absorpt_coefficient_mu 27.010
_exptl_absorpt_correction_T_max 0.2648
_exptl_absorpt_correction_T_min 0.1551
_exptl_absorpt_correction_type multi-scan
_exptl_absorpt_process_details 'SADABS (Bruker, 2008)'
_exptl_crystal_colour bronze
_exptl_crystal_density_diffrn 6.175
_exptl_crystal_density_method 'not measured'
_exptl_crystal_description cuboid
_exptl_crystal_F_000 6709.3
_exptl_crystal_size_max 0.11
_exptl_crystal_size_mid 0.08
_exptl_crystal_size_min 0.07
_refine_diff_density_max 1.253
_refine_diff_density_min -1.333
_refine_diff_density_rms 0.186
_refine_ls_extinction_coef 0.000014(2)
_refine_ls_extinction_expression Fc^*^=kFc[1+0.001xFc^2^\l^3^/sin(2\q)]^-1/4^
_refine_ls_extinction_method SHELXL
_refine_ls_goodness_of_fit_ref 1.186
_refine_ls_hydrogen_treatment none
_refine_ls_matrix_type full
_refine_ls_number_parameters 22
_refine_ls_number_reflns 412
_refine_ls_number_restraints 0
_refine_ls_restrained_S_all 1.186
_refine_ls_R_factor_all 0.0215
_refine_ls_R_factor_gt 0.0200
_refine_ls_shift/su_max 0.000
_refine_ls_shift/su_mean 0.000
_refine_ls_structure_factor_coef Fsqd
_refine_ls_weighting_details 'calc w=1/[\s^2^(Fo^2^)+(0.0118P)^2^+153.3339P] where P=(Fo^2^+2Fc^2^)/3'
_refine_ls_weighting_scheme calc
_refine_ls_wR_factor_gt 0.0420
_refine_ls_wR_factor_ref 0.0425
_reflns_number_gt 398
_reflns_number_total 412
_reflns_threshold_expression >2sigma(I)
_cod_data_source_file cm1028595_si_002.cif
_cod_data_source_block LA21Mn8Ge6.2Al0.8C12_CSD_422155
_cod_database_code 4000720

loop_
_symmetry_equiv_pos_as_xyz
'x, y, z'
'-x, -y, z'
'-x, y, -z'
'x, -y, -z'
'z, x, y'
'z, -x, -y'
'-z, -x, y'
'-z, x, -y'
'y, z, x'
'-y, z, -x'
'y, -z, -x'
'-y, -z, x'
'y, x, -z'
'-y, -x, -z'
'y, -x, z'
'-y, x, z'
'x, z, -y'
'-x, z, y'
'-x, -z, -y'
'x, -z, y'
'z, y, -x'
'z, -y, x'
'-z, y, x'
'-z, -y, -x'
'x, y+1/2, z+1/2'
'-x, -y+1/2, z+1/2'
'-x, y+1/2, -z+1/2'
'x, -y+1/2, -z+1/2'
'z, x+1/2, y+1/2'
'z, -x+1/2, -y+1/2'
'-z, -x+1/2, y+1/2'
'-z, x+1/2, -y+1/2'
'y, z+1/2, x+1/2'
'-y, z+1/2, -x+1/2'
'y, -z+1/2, -x+1/2'
'-y, -z+1/2, x+1/2'
'y, x+1/2, -z+1/2'
'-y, -x+1/2, -z+1/2'
'y, -x+1/2, z+1/2'
'-y, x+1/2, z+1/2'
'x, z+1/2, -y+1/2'
'-x, z+1/2, y+1/2'
'-x, -z+1/2, -y+1/2'
'x, -z+1/2, y+1/2'
'z, y+1/2, -x+1/2'
'z, -y+1/2, x+1/2'
'-z, y+1/2, x+1/2'
'-z, -y+1/2, -x+1/2'
'x+1/2, y, z+1/2'
'-x+1/2, -y, z+1/2'
'-x+1/2, y, -z+1/2'
'x+1/2, -y, -z+1/2'
'z+1/2, x, y+1/2'
'z+1/2, -x, -y+1/2'
'-z+1/2, -x, y+1/2'
'-z+1/2, x, -y+1/2'
'y+1/2, z, x+1/2'
'-y+1/2, z, -x+1/2'
'y+1/2, -z, -x+1/2'
'-y+1/2, -z, x+1/2'
'y+1/2, x, -z+1/2'
'-y+1/2, -x, -z+1/2'
'y+1/2, -x, z+1/2'
'-y+1/2, x, z+1/2'
'x+1/2, z, -y+1/2'
'-x+1/2, z, y+1/2'
'-x+1/2, -z, -y+1/2'
'x+1/2, -z, y+1/2'
'z+1/2, y, -x+1/2'
'z+1/2, -y, x+1/2'
'-z+1/2, y, x+1/2'
'-z+1/2, -y, -x+1/2'
'x+1/2, y+1/2, z'
'-x+1/2, -y+1/2, z'
'-x+1/2, y+1/2, -z'
'x+1/2, -y+1/2, -z'
'z+1/2, x+1/2, y'
'z+1/2, -x+1/2, -y'
'-z+1/2, -x+1/2, y'
'-z+1/2, x+1/2, -y'
'y+1/2, z+1/2, x'
'-y+1/2, z+1/2, -x'
'y+1/2, -z+1/2, -x'
'-y+1/2, -z+1/2, x'
'y+1/2, x+1/2, -z'
'-y+1/2, -x+1/2, -z'
'y+1/2, -x+1/2, z'
'-y+1/2, x+1/2, z'
'x+1/2, z+1/2, -y'
'-x+1/2, z+1/2, y'
'-x+1/2, -z+1/2, -y'
'x+1/2, -z+1/2, y'
'z+1/2, y+1/2, -x'
'z+1/2, -y+1/2, x'
'-z+1/2, y+1/2, x'
'-z+1/2, -y+1/2, -x'
'-x, -y, -z'
'x, y, -z'
'x, -y, z'
'-x, y, z'
'-z, -x, -y'
'-z, x, y'
'z, x, -y'
'z, -x, y'
'-y, -z, -x'
'y, -z, x'
'-y, z, x'
'y, z, -x'
'-y, -x, z'
'y, x, z'
'-y, x, -z'
'y, -x, -z'
'-x, -z, y'
'x, -z, -y'
'x, z, y'
'-x, z, -y'
'-z, -y, x'
'-z, y, -x'
'z, -y, -x'
'z, y, x'
'-x, -y+1/2, -z+1/2'
'x, y+1/2, -z+1/2'
'x, -y+1/2, z+1/2'
'-x, y+1/2, z+1/2'
'-z, -x+1/2, -y+1/2'
'-z, x+1/2, y+1/2'
'z, x+1/2, -y+1/2'
'z, -x+1/2, y+1/2'
'-y, -z+1/2, -x+1/2'
'y, -z+1/2, x+1/2'
'-y, z+1/2, x+1/2'
'y, z+1/2, -x+1/2'
'-y, -x+1/2, z+1/2'
'y, x+1/2, z+1/2'
'-y, x+1/2, -z+1/2'
'y, -x+1/2, -z+1/2'
'-x, -z+1/2, y+1/2'
'x, -z+1/2, -y+1/2'
'x, z+1/2, y+1/2'
'-x, z+1/2, -y+1/2'
'-z, -y+1/2, x+1/2'
'-z, y+1/2, -x+1/2'
'z, -y+1/2, -x+1/2'
'z, y+1/2, x+1/2'
'-x+1/2, -y, -z+1/2'
'x+1/2, y, -z+1/2'
'x+1/2, -y, z+1/2'
'-x+1/2, y, z+1/2'
'-z+1/2, -x, -y+1/2'
'-z+1/2, x, y+1/2'
'z+1/2, x, -y+1/2'
'z+1/2, -x, y+1/2'
'-y+1/2, -z, -x+1/2'
'y+1/2, -z, x+1/2'
'-y+1/2, z, x+1/2'
'y+1/2, z, -x+1/2'
'-y+1/2, -x, z+1/2'
'y+1/2, x, z+1/2'
'-y+1/2, x, -z+1/2'
'y+1/2, -x, -z+1/2'
'-x+1/2, -z, y+1/2'
'x+1/2, -z, -y+1/2'
'x+1/2, z, y+1/2'
'-x+1/2, z, -y+1/2'
'-z+1/2, -y, x+1/2'
'-z+1/2, y, -x+1/2'
'z+1/2, -y, -x+1/2'
'z+1/2, y, x+1/2'
'-x+1/2, -y+1/2, -z'
'x+1/2, y+1/2, -z'
'x+1/2, -y+1/2, z'
'-x+1/2, y+1/2, z'
'-z+1/2, -x+1/2, -y'
'-z+1/2, x+1/2, y'
'z+1/2, x+1/2, -y'
'z+1/2, -x+1/2, y'
'-y+1/2, -z+1/2, -x'
'y+1/2, -z+1/2, x'
'-y+1/2, z+1/2, x'
'y+1/2, z+1/2, -x'
'-y+1/2, -x+1/2, z'
'y+1/2, x+1/2, z'
'-y+1/2, x+1/2, -z'
'y+1/2, -x+1/2, -z'
'-x+1/2, -z+1/2, y'
'x+1/2, -z+1/2, -y'
'x+1/2, z+1/2, y'
'-x+1/2, z+1/2, -y'
'-z+1/2, -y+1/2, x'
'-z+1/2, y+1/2, -x'
'z+1/2, -y+1/2, -x'
'z+1/2, y+1/2, x'

loop_
_atom_site_label
_atom_site_type_symbol
_atom_site_fract_x
_atom_site_fract_y
_atom_site_fract_z
_atom_site_U_iso_or_equiv
_atom_site_adp_type
_atom_site_occupancy
_atom_site_symmetry_multiplicity
_atom_site_calc_flag
_atom_site_refinement_flags
La1 La 0.0000 0.165650(19) 0.165650(19) 0.01298(12) Uani 1 4 d S
La2 La 0.369051(18) 0.369051(18) 0.369051(18) 0.01128(13) Uani 1 6 d S
La3 La 0.5000 0.5000 0.5000 0.0379(5) Uani 1 48 d S
Ge1 Ge 0.29102(7) 0.0000 0.0000 0.0129(2) Uani 1 8 d S
Ge2 Ge 0.0000 0.0000 0.0000 0.018(2) Uani 0.17(2) 48 d SP
Al2 Al 0.0000 0.0000 0.0000 0.018(2) Uani 0.83(2) 48 d SP
Mn Mn 0.19522(5) 0.19522(5) 0.19522(5) 0.0123(3) Uani 1 6 d S
C C 0.1047(5) 0.2500 0.2500 0.0205(16) Uani 1 4 d S

loop_
_atom_site_aniso_label
_atom_site_aniso_U_11
_atom_site_aniso_U_22
_atom_site_aniso_U_33
_atom_site_aniso_U_23
_atom_site_aniso_U_13
_atom_site_aniso_U_12
La1 0.0108(2) 0.01406(15) 0.01406(15) 0.00120(15) 0.000 0.000
La2 0.01128(13) 0.01128(13) 0.01128(13) -0.00045(10) -0.00045(10) -0.00045(10)
La3 0.0379(5) 0.0379(5) 0.0379(5) 0.000 0.000 0.000
Ge1 0.0135(5) 0.0127(3) 0.0127(3) 0.000 0.000 0.000
Ge2 0.018(2) 0.018(2) 0.018(2) 0.000 0.000 0.000
Al2 0.018(2) 0.018(2) 0.018(2) 0.000 0.000 0.000
Mn 0.0123(3) 0.0123(3) 0.0123(3) 0.0003(3) 0.0003(3) 0.0003(3)
C 0.019(4) 0.021(2) 0.021(2) -0.001(3) 0.000 0.000

loop_
_atom_type_symbol
_atom_type_description
_atom_type_scat_dispersion_real
_atom_type_scat_dispersion_imag
_atom_type_scat_source
C C 0.0033 0.0016 'International Tables Vol C Tables 4.2.6.8 and 6.1.1.4'
Mn Mn 0.3368 0.7283 'International Tables Vol C Tables 4.2.6.8 and 6.1.1.4'
Ge Ge 0.1547 1.8001 'International Tables Vol C Tables 4.2.6.8 and 6.1.1.4'
La La -0.2871 2.4523 'International Tables Vol C Tables 4.2.6.8 and 6.1.1.4'
Al Al 0.0645 0.0514 'International Tables Vol C Tables 4.2.6.8 and 6.1.1.4'

loop_
_geom_angle_atom_site_label_1
_geom_angle_atom_site_label_2
_geom_angle_atom_site_label_3
_geom_angle
_geom_angle_site_symmetry_1
_geom_angle_site_symmetry_3
C La1 C 82.5(3) . 121
C La1 Mn 36.65(14) . .
C La1 Mn 119.17(15) 121 .
C La1 Mn 119.17(15) . 100
C La1 Mn 36.65(14) 121 100
Mn La1 Mn 155.82(4) . 100
C La1 Ge1 95.915(18) . 9
C La1 Ge1 95.915(18) 121 9
Mn La1 Ge1 91.646(4) . 9
Mn La1 Ge1 91.646(4) 100 9
C La1 Ge1 95.915(18) . 5
C La1 Ge1 95.915(18) 121 5
Mn La1 Ge1 91.646(4) . 5
Mn La1 Ge1 91.646(4) 100 5
Ge1 La1 Ge1 164.24(3) 9 5
C La1 La1 147.37(5) . 10
C La1 La1 84.81(12) 121 10
Mn La1 La1 142.765(11) . 10
Mn La1 La1 54.079(15) 100 10
Ge1 La1 La1 115.261(11) 9 10
Ge1 La1 La1 55.679(9) 5 10
C La1 La1 147.37(5) . 102
C La1 La1 84.81(12) 121 102
Mn La1 La1 142.765(11) . 102
Mn La1 La1 54.079(15) 100 102
Ge1 La1 La1 55.679(9) 9 102
Ge1 La1 La1 115.261(11) 5 102
La1 La1 La1 60.0 10 102
C La1 Ge2 138.74(14) . .
C La1 Ge2 138.74(14) 121 .
Mn La1 Ge2 102.092(19) . .
Mn La1 Ge2 102.092(19) 100 .
Ge1 La1 Ge2 82.121(17) 9 .
Ge1 La1 Ge2 82.121(17) 5 .
La1 La1 Ge2 60.0 10 .
La1 La1 Ge2 60.0 102 .
C La1 La1 84.81(12) . 5
C La1 La1 147.37(5) 121 5
Mn La1 La1 54.079(15) . 5
Mn La1 La1 142.765(11) 100 5
Ge1 La1 La1 55.679(9) 9 5
Ge1 La1 La1 115.261(11) 5 5
La1 La1 La1 120.0 10 5
La1 La1 La1 90.0 102 5
Ge2 La1 La1 60.0 . 5
C La1 La1 84.81(12) . 9
C La1 La1 147.37(5) 121 9
Mn La1 La1 54.079(15) . 9
Mn La1 La1 142.765(11) 100 9
Ge1 La1 La1 115.261(11) 9 9
Ge1 La1 La1 55.679(9) 5 9
La1 La1 La1 90.0 10 9
La1 La1 La1 120.0 102 9
Ge2 La1 La1 60.0 . 9
La1 La1 La1 60.0 5 9
C La1 La1 41.26(14) . 121
C La1 La1 41.26(14) 121 121
Mn La1 La1 77.908(19) . 121
Mn La1 La1 77.908(19) 100 121
Ge1 La1 La1 97.879(17) 9 121
Ge1 La1 La1 97.879(17) 5 121
La1 La1 La1 120.0 10 121
La1 La1 La1 120.0 102 121
Ge2 La1 La1 180.000(13) . 121
La1 La1 La1 120.0 5 121
La1 La1 La1 120.0 9 121
C La1 La2 43.921(18) . 51
C La1 La2 89.22(10) 121 51
Mn La1 La2 51.230(11) . 51
Mn La1 La2 114.941(15) 100 51
Ge1 La1 La2 138.533(13) 9 51
Ge1 La1 La2 52.011(13) 5 51
La1 La1 La2 106.170(7) 10 51
La1 La1 La2 165.333(7) 102 51
Ge2 La1 La2 119.217(6) . 51
La1 La1 La2 102.101(6) 5 51
La1 La1 La2 61.361(5) 9 51
La1 La1 La2 60.783(6) 121 51
C La1 La2 43.921(18) . 74
C La1 La2 89.22(10) 121 74
Mn La1 La2 51.230(11) . 74
Mn La1 La2 114.941(15) 100 74
Ge1 La1 La2 52.011(13) 9 74
Ge1 La1 La2 138.533(13) 5 74
La1 La1 La2 165.333(7) 10 74
La1 La1 La2 106.170(7) 102 74
Ge2 La1 La2 119.217(6) . 74
La1 La1 La2 61.361(5) 5 74
La1 La1 La2 102.101(6) 9 74
La1 La1 La2 60.783(6) 121 74
La2 La1 La2 87.091(14) 51 74
C La1 La2 89.22(10) . 171_455
C La1 La2 43.921(18) 121 171_455
Mn La1 La2 114.941(15) . 171_455
Mn La1 La2 51.230(11) 100 171_455
Ge1 La1 La2 52.011(13) 9 171_455
Ge1 La1 La2 138.533(13) 5 171_455
La1 La1 La2 102.101(6) 10 171_455
La1 La1 La2 61.361(5) 102 171_455
Ge2 La1 La2 119.217(6) . 171_455
La1 La1 La2 106.170(7) 5 171_455
La1 La1 La2 165.333(7) 9 171_455
La1 La1 La2 60.783(6) 121 171_455
La2 La1 La2 121.566(11) 51 171_455
La2 La1 La2 64.800(13) 74 171_455
C La1 La2 89.22(10) . 146_455
C La1 La2 43.921(18) 121 146_455
Mn La1 La2 114.941(15) . 146_455
Mn La1 La2 51.230(11) 100 146_455
Ge1 La1 La2 138.533(13) 9 146_455
Ge1 La1 La2 52.011(13) 5 146_455
La1 La1 La2 61.361(5) 10 146_455
La1 La1 La2 102.101(6) 102 146_455
Ge2 La1 La2 119.217(6) . 146_455
La1 La1 La2 165.333(7) 5 146_455
La1 La1 La2 106.170(7) 9 146_455
La1 La1 La2 60.783(6) 121 146_455
La2 La1 La2 64.800(13) 51 146_455
La2 La1 La2 121.566(11) 74 146_455
La2 La1 La2 87.091(14) 171_455 146_455
C La1 Mn 3.52(15) . 28
C La1 Mn 86.04(15) 121 28
Mn La1 Mn 33.13(4) . 28
Mn La1 Mn 122.684(12) 100 28
Ge1 La1 Mn 95.584(12) 9 28
Ge1 La1 Mn 95.584(12) 5 28
La1 La1 Mn 148.537(5) 10 28
La1 La1 Mn 148.537(5) 102 28
Ge2 La1 Mn 135.223(19) . 28
La1 La1 Mn 81.772(16) 5 28
La1 La1 Mn 81.772(16) 9 28
La1 La1 Mn 44.777(19) 121 28
La2 La1 Mn 43.622(7) 51 28
La2 La1 Mn 43.622(7) 74 28
La2 La1 Mn 91.771(16) 171_455 28
La2 La1 Mn 91.771(16) 146_455 28
C La1 Mn 86.04(14) . 121
C La1 Mn 3.52(15) 121 121
Mn La1 Mn 122.684(12) . 121
Mn La1 Mn 33.13(4) 100 121
Ge1 La1 Mn 95.584(12) 9 121
Ge1 La1 Mn 95.584(12) 5 121
La1 La1 Mn 81.772(16) 10 121
La1 La1 Mn 81.772(16) 102 121
Ge2 La1 Mn 135.223(19) . 121
La1 La1 Mn 148.537(5) 5 121
La1 La1 Mn 148.537(5) 9 121
La1 La1 Mn 44.777(19) 121 121
La2 La1 Mn 91.771(16) 51 121
La2 La1 Mn 91.771(16) 74 121
La2 La1 Mn 43.622(7) 171_455 121
La2 La1 Mn 43.622(7) 146_455 121
Mn La1 Mn 89.55(4) 28 121
C La1 La1 122.11(8) . 98
C La1 La1 122.11(8) 121 98
Mn La1 La1 98.519(13) . 98
Mn La1 La1 98.519(13) 100 98
Ge1 La1 La1 127.121(17) 9 98
Ge1 La1 La1 37.121(17) 5 98
La1 La1 La1 45.0 10 98
La1 La1 La1 90.0 102 98
Ge2 La1 La1 45.0 . 98
La1 La1 La1 90.0 5 98
La1 La1 La1 45.0 9 98
La1 La1 La1 135.0 121 98
La2 La1 La1 81.837(6) 51 98
La2 La1 La1 146.336(6) 74 98
La2 La1 La1 146.336(6) 171_455 98
La2 La1 La1 81.837(6) 146_455 98
Mn La1 La1 120.129(11) 28 98
Mn La1 La1 120.129(11) 121 98
C La2 C 74.2(3) 58 30
C La2 C 74.2(3) 58 74
C La2 C 74.2(3) 30 74
C La2 Mn 37.11(13) 58 28
C La2 Mn 37.11(13) 30 28
C La2 Mn 71.27(18) 74 28
C La2 Mn 37.11(13) 58 51
C La2 Mn 71.27(18) 30 51
C La2 Mn 37.11(13) 74 51
Mn La2 Mn 46.52(4) 28 51
C La2 Mn 71.27(18) 58 74
C La2 Mn 37.11(13) 30 74
C La2 Mn 37.11(13) 74 74
Mn La2 Mn 46.52(4) 28 74
Mn La2 Mn 46.52(4) 51 74
C La2 Ge1 94.79(12) 58 53
C La2 Ge1 166.03(18) 30 53
C La2 Ge1 94.79(12) 74 53
Mn La2 Ge1 131.585(18) 28 53
Mn La2 Ge1 94.76(3) 51 53
Mn La2 Ge1 131.585(18) 74 53
C La2 Ge1 94.79(12) 58 25
C La2 Ge1 94.79(12) 30 25
C La2 Ge1 166.03(18) 74 25
Mn La2 Ge1 94.76(3) 28 25
Mn La2 Ge1 131.585(18) 51 25
Mn La2 Ge1 131.585(18) 74 25
Ge1 La2 Ge1 94.67(3) 53 25
C La2 Ge1 166.03(18) 58 81
C La2 Ge1 94.79(12) 30 81
C La2 Ge1 94.79(12) 74 81
Mn La2 Ge1 131.585(18) 28 81
Mn La2 Ge1 131.585(18) 51 81
Mn La2 Ge1 94.76(3) 74 81
Ge1 La2 Ge1 94.67(3) 53 81
Ge1 La2 Ge1 94.67(3) 25 81
C La2 La3 135.86(18) 58 .
C La2 La3 135.86(18) 30 .
C La2 La3 135.86(18) 74 .
Mn La2 La3 152.87(3) 28 .
Mn La2 La3 152.87(3) 51 .
Mn La2 La3 152.87(3) 74 .
Ge1 La2 La3 58.11(2) 53 .
Ge1 La2 La3 58.11(2) 25 .
Ge1 La2 La3 58.11(2) 81 .
C La2 La1 79.33(3) 58 30
C La2 La1 40.24(12) 30 30
C La2 La1 113.80(15) 74 30
Mn La2 La1 52.52(2) 28 30
Mn La2 La1 98.95(3) 51 30
Mn La2 La1 77.116(8) 74 30
Ge1 La2 La1 147.451(12) 53 30
Ge1 La2 La1 54.563(16) 25 30
Ge1 La2 La1 97.935(6) 81 30
La3 La2 La1 104.664(7) . 30
C La2 La1 113.80(15) 58 174
C La2 La1 40.24(12) 30 174
C La2 La1 79.33(3) 74 174
Mn La2 La1 77.116(8) 28 174
Mn La2 La1 98.95(3) 51 174
Mn La2 La1 52.52(2) 74 174
Ge1 La2 La1 147.451(12) 53 174
Ge1 La2 La1 97.935(6) 25 174
Ge1 La2 La1 54.563(16) 81 174
La3 La2 La1 104.664(7) . 174
La1 La2 La1 58.434(11) 30 174
C La2 La1 113.80(15) 58 74
C La2 La1 79.33(3) 30 74
C La2 La1 40.24(12) 74 74
Mn La2 La1 98.95(3) 28 74
Mn La2 La1 77.116(8) 51 74
Mn La2 La1 52.52(2) 74 74
Ge1 La2 La1 97.935(6) 53 74
Ge1 La2 La1 147.451(12) 25 74
Ge1 La2 La1 54.563(16) 81 74
La3 La2 La1 104.664(7) . 74
La1 La2 La1 113.821(6) 30 74
La1 La2 La1 57.278(11) 174 74
C La2 La1 79.33(3) 58 146
C La2 La1 113.80(15) 30 146
C La2 La1 40.24(12) 74 146
Mn La2 La1 98.95(3) 28 146
Mn La2 La1 52.52(2) 51 146
Mn La2 La1 77.116(8) 74 146
Ge1 La2 La1 54.563(16) 53 146
Ge1 La2 La1 147.451(12) 25 146
Ge1 La2 La1 97.935(6) 81 146
La3 La2 La1 104.664(7) . 146
La1 La2 La1 150.666(14) 30 146
La1 La2 La1 113.821(6) 174 146
La1 La2 La1 58.434(11) 74 146
C La2 La1 40.24(12) 58 130
C La2 La1 79.33(3) 30 130
C La2 La1 113.80(15) 74 130
Mn La2 La1 52.52(2) 28 130
Mn La2 La1 77.116(8) 51 130
Mn La2 La1 98.95(3) 74 130
Ge1 La2 La1 97.935(6) 53 130
Ge1 La2 La1 54.563(16) 25 130
Ge1 La2 La1 147.451(12) 81 130
La3 La2 La1 104.664(7) . 130
La1 La2 La1 57.278(11) 30 130
La1 La2 La1 113.821(6) 174 130
La1 La2 La1 150.666(14) 74 130
La1 La2 La1 113.821(6) 146 130
C La2 La1 40.24(12) 58 58
C La2 La1 113.80(15) 30 58
C La2 La1 79.33(3) 74 58
Mn La2 La1 77.116(8) 28 58
Mn La2 La1 52.52(2) 51 58
Mn La2 La1 98.95(3) 74 58
Ge1 La2 La1 54.563(16) 53 58
Ge1 La2 La1 97.935(6) 25 58
Ge1 La2 La1 147.451(12) 81 58
La3 La2 La1 104.664(7) . 58
La1 La2 La1 113.821(6) 30 58
La1 La2 La1 150.666(14) 174 58
La1 La2 La1 113.821(6) 74 58
La1 La2 La1 57.278(11) 146 58
La1 La2 La1 58.434(11) 130 58
C La2 La2 134.32(3) 58 100_655
C La2 La2 134.32(3) 30 100_655
C La2 La2 81.12(18) 74 100_655
Mn La2 La2 152.39(3) 28 100_655
Mn La2 La2 109.128(18) 51 100_655
Mn La2 La2 109.128(18) 74 100_655
Ge1 La2 La2 49.336(8) 53 100_655
Ge1 La2 La2 112.85(2) 25 100_655
Ge1 La2 La2 49.336(7) 81 100_655
La3 La2 La2 54.7 . 100_655
La1 La2 La2 146.336(6) 30 100_655
La1 La2 La2 98.163(6) 174 100_655
La1 La2 La2 57.600(7) 74 100_655
La1 La2 La2 57.600(7) 146 100_655
La1 La2 La2 146.336(6) 130 100_655
La1 La2 La2 98.163(6) 58 100_655
C La2 La2 134.32(3) 58 99_565
C La2 La2 81.12(18) 30 99_565
C La2 La2 134.32(3) 74 99_565
Mn La2 La2 109.128(17) 28 99_565
Mn La2 La2 152.39(3) 51 99_565
Mn La2 La2 109.128(17) 74 99_565
Ge1 La2 La2 112.85(2) 53 99_565
Ge1 La2 La2 49.336(8) 25 99_565
Ge1 La2 La2 49.336(7) 81 99_565
La3 La2 La2 54.7 . 99_565
La1 La2 La2 57.600(7) 30 99_565
La1 La2 La2 57.600(7) 174 99_565
La1 La2 La2 98.163(6) 74 99_565
La1 La2 La2 146.336(6) 146 99_565
La1 La2 La2 98.163(6) 130 99_565
La1 La2 La2 146.336(6) 58 99_565
La2 La2 La2 90.0 100_655 99_565
C La2 La2 81.12(18) 58 98_556
C La2 La2 134.32(3) 30 98_556
C La2 La2 134.32(3) 74 98_556
Mn La2 La2 109.128(17) 28 98_556
Mn La2 La2 109.128(17) 51 98_556
Mn La2 La2 152.39(3) 74 98_556
Ge1 La2 La2 49.336(7) 53 98_556
Ge1 La2 La2 49.336(7) 25 98_556
Ge1 La2 La2 112.85(2) 81 98_556
La3 La2 La2 54.7 . 98_556
La1 La2 La2 98.163(6) 30 98_556
La1 La2 La2 146.336(6) 174 98_556
La1 La2 La2 146.336(6) 74 98_556
La1 La2 La2 98.163(6) 146 98_556
La1 La2 La2 57.600(7) 130 98_556
La1 La2 La2 57.600(7) 58 98_556
La2 La2 La2 90.0 100_655 98_556
La2 La2 La2 90.0 99_565 98_556
C La2 La2 67.36(15) 58 28
C La2 La2 67.36(15) 30 28
C La2 La2 8.88(18) 74 28
Mn La2 La2 62.39(3) 28 28
Mn La2 La2 30.874(6) 51 28
Mn La2 La2 30.874(6) 74 28
Ge1 La2 La2 100.732(18) 53 28
Ge1 La2 La2 157.15(2) 25 28
Ge1 La2 La2 100.732(18) 81 28
La3 La2 La2 144.7 . 28
La1 La2 La2 106.170(7) 30 28
La1 La2 La2 77.899(6) 174 28
La1 La2 La2 46.455(7) 74 28
La1 La2 La2 46.455(7) 146 28
La1 La2 La2 106.170(7) 130 28
La1 La2 La2 77.899(6) 58 28
La2 La2 La2 90.0 100_655 28
La2 La2 La2 135.0 99_565 28
La2 La2 La2 135.0 98_556 28
Ge1 La3 Ge1 180.0 177_556 81
Ge1 La3 Ge1 90.0 177_556 149_565
Ge1 La3 Ge1 90.0 81 149_565
Ge1 La3 Ge1 90.0 177_556 53
Ge1 La3 Ge1 90.0 81 53
Ge1 La3 Ge1 180.0 149_565 53
Ge1 La3 Ge1 90.0 177_556 121_655
Ge1 La3 Ge1 90.0 81 121_655
Ge1 La3 Ge1 90.0 149_565 121_655
Ge1 La3 Ge1 90.0 53 121_655
Ge1 La3 Ge1 90.0 177_556 25
Ge1 La3 Ge1 90.0 81 25
Ge1 La3 Ge1 90.0 149_565 25
Ge1 La3 Ge1 90.0 53 25
Ge1 La3 Ge1 180.0 121_655 25
Ge1 La3 La2 125.3 177_556 .
Ge1 La3 La2 54.7 81 .
Ge1 La3 La2 125.3 149_565 .
Ge1 La3 La2 54.7 53 .
Ge1 La3 La2 125.3 121_655 .
Ge1 La3 La2 54.7 25 .
Ge1 La3 La2 54.7 177_556 97_666
Ge1 La3 La2 125.3 81 97_666
Ge1 La3 La2 54.7 149_565 97_666
Ge1 La3 La2 125.3 53 97_666
Ge1 La3 La2 54.7 121_655 97_666
Ge1 La3 La2 125.3 25 97_666
La2 La3 La2 180.000(8) . 97_666
Ge1 La3 La2 125.3 177_556 100_655
Ge1 La3 La2 54.7 81 100_655
Ge1 La3 La2 125.3 149_565 100_655
Ge1 La3 La2 54.7 53 100_655
Ge1 La3 La2 54.7 121_655 100_655
Ge1 La3 La2 125.3 25 100_655
La2 La3 La2 70.5 . 100_655
La2 La3 La2 109.5 97_666 100_655
Ge1 La3 La2 54.7 177_556 4_566
Ge1 La3 La2 125.3 81 4_566
Ge1 La3 La2 54.7 149_565 4_566
Ge1 La3 La2 125.3 53 4_566
Ge1 La3 La2 125.3 121_655 4_566
Ge1 La3 La2 54.7 25 4_566
La2 La3 La2 109.5 . 4_566
La2 La3 La2 70.5 97_666 4_566
La2 La3 La2 180.0 100_655 4_566
Ge1 La3 La2 125.3 177_556 99_565
Ge1 La3 La2 54.7 81 99_565
Ge1 La3 La2 54.7 149_565 99_565
Ge1 La3 La2 125.3 53 99_565
Ge1 La3 La2 125.3 121_655 99_565
Ge1 La3 La2 54.7 25 99_565
La2 La3 La2 70.5 . 99_565
La2 La3 La2 109.5 97_666 99_565
La2 La3 La2 109.5 100_655 99_565
La2 La3 La2 70.5 4_566 99_565
Ge1 La3 La2 54.7 177_556 3_656
Ge1 La3 La2 125.3 81 3_656
Ge1 La3 La2 125.3 149_565 3_656
Ge1 La3 La2 54.7 53 3_656
Ge1 La3 La2 54.7 121_655 3_656
Ge1 La3 La2 125.3 25 3_656
La2 La3 La2 109.5 . 3_656
La2 La3 La2 70.5 97_666 3_656
La2 La3 La2 70.5 100_655 3_656
La2 La3 La2 109.5 4_566 3_656
La2 La3 La2 180.0 99_565 3_656
Ge1 La3 La2 54.7 177_556 98_556
Ge1 La3 La2 125.3 81 98_556
Ge1 La3 La2 125.3 149_565 98_556
Ge1 La3 La2 54.7 53 98_556
Ge1 La3 La2 125.3 121_655 98_556
Ge1 La3 La2 54.7 25 98_556
La2 La3 La2 70.5 . 98_556
La2 La3 La2 109.5 97_666 98_556
La2 La3 La2 109.5 100_655 98_556
La2 La3 La2 70.5 4_566 98_556
La2 La3 La2 109.5 99_565 98_556
La2 La3 La2 70.5 3_656 98_556
Ge1 La3 La2 125.3 177_556 2_665
Ge1 La3 La2 54.7 81 2_665
Ge1 La3 La2 54.7 149_565 2_665
Ge1 La3 La2 125.3 53 2_665
Ge1 La3 La2 54.7 121_655 2_665
Ge1 La3 La2 125.3 25 2_665
La2 La3 La2 109.5 . 2_665
La2 La3 La2 70.5 97_666 2_665
La2 La3 La2 70.5 100_655 2_665
La2 La3 La2 109.5 4_566 2_665
La2 La3 La2 70.5 99_565 2_665
La2 La3 La2 109.5 3_656 2_665
La2 La3 La2 180.000(8) 98_556 2_665
Ge1 La3 La1 153.644(4) 177_556 74
Ge1 La3 La1 26.356(4) 81 74
Ge1 La3 La1 116.356(4) 149_565 74
Ge1 La3 La1 63.644(4) 53 74
Ge1 La3 La1 90.0 121_655 74
Ge1 La3 La1 90.0 25 74
La2 La3 La1 39.317(2) . 74
La2 La3 La1 140.683(2) 97_666 74
La2 La3 La1 39.317(2) 100_655 74
La2 La3 La1 140.683(2) 4_566 74
La2 La3 La1 74.869(3) 99_565 74
La2 La3 La1 105.131(3) 3_656 74
La2 La3 La1 105.131(3) 98_556 74
La2 La3 La1 74.869(3) 2_665 74
Ge1 La3 La1 116.356(4) 177_556 30
Ge1 La3 La1 63.644(4) 81 30
Ge1 La3 La1 90.0 149_565 30
Ge1 La3 La1 90.0 53 30
Ge1 La3 La1 153.644(4) 121_655 30
Ge1 La3 La1 26.356(4) 25 30
La2 La3 La1 39.317(2) . 30
La2 La3 La1 140.683(2) 97_666 30
La2 La3 La1 105.131(3) 100_655 30
La2 La3 La1 74.869(3) 4_566 30
La2 La3 La1 39.317(2) 99_565 30
La2 La3 La1 140.683(2) 3_656 30
La2 La3 La1 74.869(3) 98_556 30
La2 La3 La1 105.131(3) 2_665 30
La1 La3 La1 66.560(3) 74 30
Ge1 La3 La1 116.356(4) 177_556 146
Ge1 La3 La1 63.644(4) 81 146
Ge1 La3 La1 153.644(4) 149_565 146
Ge1 La3 La1 26.356(4) 53 146
Ge1 La3 La1 90.0 121_655 146
Ge1 La3 La1 90.0 25 146
La2 La3 La1 39.317(2) . 146
La2 La3 La1 140.683(2) 97_666 146
La2 La3 La1 39.317(2) 100_655 146
La2 La3 La1 140.683(2) 4_566 146
La2 La3 La1 105.131(3) 99_565 146
La2 La3 La1 74.869(3) 3_656 146
La2 La3 La1 74.869(3) 98_556 146
La2 La3 La1 105.131(3) 2_665 146
La1 La3 La1 37.289(8) 74 146
La1 La3 La1 78.634(3) 30 146
Ge1 La3 La1 153.644(4) 177_556 174
Ge1 La3 La1 26.356(4) 81 174
Ge1 La3 La1 90.0 149_565 174
Ge1 La3 La1 90.0 53 174
Ge1 La3 La1 116.356(4) 121_655 174
Ge1 La3 La1 63.644(4) 25 174
La2 La3 La1 39.317(2) . 174
La2 La3 La1 140.683(2) 97_666 174
La2 La3 La1 74.869(3) 100_655 174
La2 La3 La1 105.131(3) 4_566 174
La2 La3 La1 39.317(2) 99_565 174
La2 La3 La1 140.683(2) 3_656 174
La2 La3 La1 105.131(3) 98_556 174
La2 La3 La1 74.869(3) 2_665 174
La1 La3 La1 36.590(5) 74 174
La1 La3 La1 37.289(8) 30 174
La1 La3 La1 66.560(3) 146 174
Ge1 La3 La1 90.0 177_556 130
Ge1 La3 La1 90.0 81 130
Ge1 La3 La1 116.356(4) 149_565 130
Ge1 La3 La1 63.644(4) 53 130
Ge1 La3 La1 153.644(4) 121_655 130
Ge1 La3 La1 26.356(4) 25 130
La2 La3 La1 39.317(2) . 130
La2 La3 La1 140.683(2) 97_666 130
La2 La3 La1 105.131(3) 100_655 130
La2 La3 La1 74.869(3) 4_566 130
La2 La3 La1 74.869(3) 99_565 130
La2 La3 La1 105.131(3) 3_656 130
La2 La3 La1 39.317(2) 98_556 130
La2 La3 La1 140.683(2) 2_665 130
La1 La3 La1 78.634(3) 74 130
La1 La3 La1 36.590(5) 30 130
La1 La3 La1 66.560(3) 146 130
La1 La3 La1 66.560(3) 174 130
Ge1 La3 La1 90.0 177_556 58
Ge1 La3 La1 90.0 81 58
Ge1 La3 La1 153.644(4) 149_565 58
Ge1 La3 La1 26.356(4) 53 58
Ge1 La3 La1 116.356(4) 121_655 58
Ge1 La3 La1 63.644(4) 25 58
La2 La3 La1 39.317(2) . 58
La2 La3 La1 140.683(2) 97_666 58
La2 La3 La1 74.869(3) 100_655 58
La2 La3 La1 105.131(3) 4_566 58
La2 La3 La1 105.131(3) 99_565 58
La2 La3 La1 74.869(3) 3_656 58
La2 La3 La1 39.317(2) 98_556 58
La2 La3 La1 140.683(2) 2_665 58
La1 La3 La1 66.560(3) 74 58
La1 La3 La1 66.560(3) 30 58
La1 La3 La1 36.590(5) 146 58
La1 La3 La1 78.634(3) 174 58
La1 La3 La1 37.289(8) 130 58
La2 Ge1 La2 134.30(4) 28 25_544
La2 Ge1 La2 81.329(15) 28 123_554
La2 Ge1 La2 81.329(15) 25_544 123_554
La2 Ge1 La2 81.329(15) 28 122_545
La2 Ge1 La2 81.329(15) 25_544 122_545
La2 Ge1 La2 134.30(4) 123_554 122_545
La2 Ge1 La1 138.930(13) 28 106
La2 Ge1 La1 73.426(9) 25_544 106
La2 Ge1 La1 138.930(13) 123_554 106
La2 Ge1 La1 73.426(9) 122_545 106
La2 Ge1 La1 138.930(13) 28 6
La2 Ge1 La1 73.426(9) 25_544 6
La2 Ge1 La1 73.426(9) 123_554 6
La2 Ge1 La1 138.930(13) 122_545 6
La1 Ge1 La1 68.641(18) 106 6
La2 Ge1 La1 73.426(9) 28 5
La2 Ge1 La1 138.930(13) 25_544 5
La2 Ge1 La1 138.930(13) 123_554 5
La2 Ge1 La1 73.426(9) 122_545 5
La1 Ge1 La1 68.641(18) 106 5
La1 Ge1 La1 105.76(3) 6 5
La2 Ge1 La1 73.426(9) 28 9
La2 Ge1 La1 138.930(13) 25_544 9
La2 Ge1 La1 73.426(9) 123_554 9
La2 Ge1 La1 138.930(13) 122_545 9
La1 Ge1 La1 105.76(3) 106 9
La1 Ge1 La1 68.641(18) 6 9
La1 Ge1 La1 68.641(18) 5 9
La2 Ge1 La3 67.15(2) 28 25_544
La2 Ge1 La3 67.15(2) 25_544 25_544
La2 Ge1 La3 67.15(2) 123_554 25_544
La2 Ge1 La3 67.15(2) 122_545 25_544
La1 Ge1 La3 127.121(17) 106 25_544
La1 Ge1 La3 127.121(17) 6 25_544
La1 Ge1 La3 127.121(17) 5 25_544
La1 Ge1 La3 127.121(17) 9 25_544
La1 Ge2 La1 60.0 105 101
La1 Ge2 La1 60.0 105 97
La1 Ge2 La1 60.0 101 97
La1 Ge2 La1 120.0 105 .
La1 Ge2 La1 120.0 101 .
La1 Ge2 La1 180.000(13) 97 .
La1 Ge2 La1 180.000(13) 105 9
La1 Ge2 La1 120.0 101 9
La1 Ge2 La1 120.0 97 9
La1 Ge2 La1 60.0 . 9
La1 Ge2 La1 120.0 105 5
La1 Ge2 La1 180.000(13) 101 5
La1 Ge2 La1 120.0 97 5
La1 Ge2 La1 60.0 . 5
La1 Ge2 La1 60.0 9 5
La1 Ge2 La1 90.0 105 106
La1 Ge2 La1 120.0 101 106
La1 Ge2 La1 60.0 97 106
La1 Ge2 La1 120.0 . 106
La1 Ge2 La1 90.0 9 106
La1 Ge2 La1 60.0 5 106
La1 Ge2 La1 120.0 105 6
La1 Ge2 La1 90.0 101 6
La1 Ge2 La1 60.0 97 6
La1 Ge2 La1 120.0 . 6
La1 Ge2 La1 60.0 9 6
La1 Ge2 La1 90.0 5 6
La1 Ge2 La1 60.0 106 6
La1 Ge2 La1 60.0 105 102
La1 Ge2 La1 90.0 101 102
La1 Ge2 La1 120.0 97 102
La1 Ge2 La1 60.0 . 102
La1 Ge2 La1 120.0 9 102
La1 Ge2 La1 90.0 5 102
La1 Ge2 La1 120.0 106 102
La1 Ge2 La1 180.000(7) 6 102
La1 Ge2 La1 60.0 105 2
La1 Ge2 La1 120.0 101 2
La1 Ge2 La1 90.0 97 2
La1 Ge2 La1 90.0 . 2
La1 Ge2 La1 120.0 9 2
La1 Ge2 La1 60.0 5 2
La1 Ge2 La1 60.0 106 2
La1 Ge2 La1 120.0 6 2
La1 Ge2 La1 60.0 102 2
La1 Ge2 La1 120.0 105 98
La1 Ge2 La1 60.0 101 98
La1 Ge2 La1 90.0 97 98
La1 Ge2 La1 90.0 . 98
La1 Ge2 La1 60.0 9 98
La1 Ge2 La1 120.0 5 98
La1 Ge2 La1 120.0 106 98
La1 Ge2 La1 60.0 6 98
La1 Ge2 La1 120.0 102 98
La1 Ge2 La1 180.0 2 98
La1 Ge2 La1 90.0 105 10
La1 Ge2 La1 60.0 101 10
La1 Ge2 La1 120.0 97 10
La1 Ge2 La1 60.0 . 10
La1 Ge2 La1 90.0 9 10
La1 Ge2 La1 120.0 5 10
La1 Ge2 La1 180.000(7) 106 10
La1 Ge2 La1 120.0 6 10
La1 Ge2 La1 60.0 102 10
La1 Ge2 La1 120.0 2 10
La1 Ge2 La1 60.0 98 10
C Mn C 119.16(5) 5 9
C Mn C 119.16(5) 5 .
C Mn C 119.16(5) 9 .
C Mn Mn 102.26(15) 5 28
C Mn Mn 102.26(15) 9 28
C Mn Mn 49.46(17) . 28
C Mn Mn 49.46(17) 5 51
C Mn Mn 102.26(15) 9 51
C Mn Mn 102.26(15) . 51
Mn Mn Mn 60.0 28 51
C Mn Mn 102.26(15) 5 74
C Mn Mn 49.46(17) 9 74
C Mn Mn 102.26(15) . 74
Mn Mn Mn 60.0 28 74
Mn Mn Mn 60.0 51 74
C Mn La2 59.623(18) 5 28
C Mn La2 59.623(18) 9 28
C Mn La2 167.07(18) . 28
Mn Mn La2 117.61(3) 28 28
Mn Mn La2 66.74(2) 51 28
Mn Mn La2 66.74(2) 74 28
C Mn La2 167.07(18) 5 51
C Mn La2 59.623(18) 9 51
C Mn La2 59.623(18) . 51
Mn Mn La2 66.74(2) 28 51
Mn Mn La2 117.61(3) 51 51
Mn Mn La2 66.74(2) 74 51
La2 Mn La2 118.253(12) 28 51
C Mn La2 59.623(18) 5 74
C Mn La2 167.07(18) 9 74
C Mn La2 59.623(18) . 74
Mn Mn La2 66.74(2) 28 74
Mn Mn La2 66.74(2) 51 74
Mn Mn La2 117.61(3) 74 74
La2 Mn La2 118.253(12) 28 74
La2 Mn La2 118.253(12) 51 74
C Mn La1 52.63(17) 5 5
C Mn La1 113.89(13) 9 5
C Mn La1 113.89(13) . 5
Mn Mn La1 142.765(11) 28 5
Mn Mn La1 102.092(19) 51 5
Mn Mn La1 142.765(11) 74 5
La2 Mn La1 76.251(14) 28 5
La2 Mn La1 140.30(4) 51 5
La2 Mn La1 76.251(14) 74 5
C Mn La1 113.89(13) 5 9
C Mn La1 52.63(17) 9 9
C Mn La1 113.89(13) . 9
Mn Mn La1 142.765(11) 28 9
Mn Mn La1 142.765(11) 51 9
Mn Mn La1 102.092(19) 74 9
La2 Mn La1 76.251(14) 28 9
La2 Mn La1 76.251(14) 51 9
La2 Mn La1 140.30(4) 74 9
La1 Mn La1 71.84(3) 5 9
C Mn La1 113.89(13) 5 .
C Mn La1 113.89(13) 9 .
C Mn La1 52.63(17) . .
Mn Mn La1 102.092(19) 28 .
Mn Mn La1 142.765(11) 51 .
Mn Mn La1 142.765(11) 74 .
La2 Mn La1 140.30(4) 28 .
La2 Mn La1 76.251(14) 51 .
La2 Mn La1 76.251(14) 74 .
La1 Mn La1 71.84(3) 5 .
La1 Mn La1 71.84(3) 9 .
Mn C Mn 81.1(3) 28 .
Mn C La1 171.8(3) 28 .
Mn C La1 90.72(5) . .
Mn C La1 90.72(5) 28 121
Mn C La1 171.8(3) . 121
La1 C La1 97.5(3) . 121
Mn C La2 83.27(15) 28 74
Mn C La2 83.27(15) . 74
La1 C La2 95.84(10) . 74
La1 C La2 95.84(10) 121 74
Mn C La2 83.27(15) 28 51
Mn C La2 83.27(15) . 51
La1 C La2 95.84(10) . 51
La1 C La2 95.84(10) 121 51
La2 C La2 162.2(4) 74 51

loop_
_geom_bond_atom_site_label_1
_geom_bond_atom_site_label_2
_geom_bond_distance
_geom_bond_site_symmetry_2
La1 C 2.575(6) .
La1 C 2.575(6) 121
La1 Mn 3.2396(11) .
La1 Mn 3.2396(11) 100
La1 Ge1 3.3709(7) 9
La1 Ge1 3.3709(7) 5
La1 La1 3.8011(4) 10
La1 La1 3.8011(4) 102
La1 Ge2 3.8011(4) .
La1 La1 3.8011(4) 5
La1 La1 3.8011(5) 9
La1 La1 3.8712(9) 121
La1 La2 3.9654(3) 51
La1 La2 3.9654(3) 74
La1 La2 3.9654(3) 171_455
La1 La2 3.9654(3) 146_455
La1 Mn 4.4974(4) 28
La1 Mn 4.4974(4) 121
La1 La1 5.3756(6) 98
La2 C 2.7650(14) 58
La2 C 2.7650(14) 30
La2 C 2.7650(14) 74
La2 Mn 3.1829(5) 28
La2 Mn 3.1829(5) 51
La2 Mn 3.1829(5) 74
La2 Ge1 3.2607(5) 53
La2 Ge1 3.2607(5) 25
La2 Ge1 3.2607(5) 81
La2 La3 3.6802(5) .
La2 La1 3.9654(3) 30
La2 La1 3.9654(3) 174
La2 La1 3.9654(3) 74
La2 La1 3.9654(3) 146
La2 La1 3.9654(3) 130
La2 La1 3.9654(3) 58
La2 La2 4.2495(6) 100_655
La2 La2 4.2495(6) 99_565
La2 La2 4.2495(6) 98_556
La2 La2 5.4637(8) 28
La3 Ge1 3.3908(12) 177_556
La3 Ge1 3.3908(12) 81
La3 Ge1 3.3908(12) 149_565
La3 Ge1 3.3908(12) 53
La3 Ge1 3.3908(12) 121_655
La3 Ge1 3.3908(12) 25
La3 La2 3.6802(5) 97_666
La3 La2 3.6802(5) 100_655
La3 La2 3.6802(5) 4_566
La3 La2 3.6802(5) 99_565
La3 La2 3.6802(5) 3_656
La3 La2 3.6802(5) 98_556
La3 La2 3.6802(5) 2_665
La3 La1 6.05446(18) 74
La3 La1 6.05446(18) 30
La3 La1 6.05446(19) 146
La3 La1 6.05446(18) 174
La3 La1 6.05446(18) 130
La3 La1 6.05446(18) 58
Ge1 La2 3.2607(5) 28
Ge1 La2 3.2607(5) 25_544
Ge1 La2 3.2607(5) 123_554
Ge1 La2 3.2607(5) 122_545
Ge1 La1 3.3709(7) 106
Ge1 La1 3.3709(7) 6
Ge1 La1 3.3709(7) 5
Ge1 La1 3.3709(7) 9
Ge1 La3 3.3908(12) 25_544
Ge2 La1 3.8011(5) 105
Ge2 La1 3.8011(5) 101
Ge2 La1 3.8011(5) 97
Ge2 La1 3.8011(4) 9
Ge2 La1 3.8011(4) 5
Ge2 La1 3.8011(4) 106
Ge2 La1 3.8011(4) 6
Ge2 La1 3.8011(4) 102
Ge2 La1 3.8011(4) 2
Ge2 La1 3.8011(4) 98
Ge2 La1 3.8011(4) 10
Mn C 1.934(7) 5
Mn C 1.934(7) 9
Mn C 1.934(7) .
Mn Mn 2.514(2) 28
Mn Mn 2.514(2) 51
Mn Mn 2.514(2) 74
Mn La2 3.1829(5) 28
Mn La2 3.1829(5) 51
Mn La2 3.1829(5) 74
Mn La1 3.2396(11) 5
Mn La1 3.2396(11) 9
C Mn 1.934(7) 28
C La1 2.575(6) 121
C La2 2.7650(14) 74
C La2 2.7650(14) 51
